data_4113580
loop_
_publ_author_name
'Leif H\"aggman'
'Cecilia Lindblad'
'Hans Oskarsson'
'Ann-Sofi Ullstr\"om'
'Ingmar Persson'

_publ_section_title
;
 The Influence of Short Strong Hydrogen Bonding on the Structure and the
 Physicochemical Properties of Alkyl-N-iminodiacetic Acids in Solid State
 and Aqueous Systems
;
_journal_name_full 'Journal of the American Chemical Society'
_journal_page_first 3631
_journal_page_last 3641
_journal_paper_doi 10.1021/ja021012i
_journal_volume 125
_journal_year 2003
_chemical_formula_sum 'C5 H9 N O4'
_chemical_formula_weight 147.13
_chemical_name_systematic
; 
 ? 
;
_space_group_IT_number 61
_symmetry_cell_setting orthorhombic
_symmetry_space_group_name_Hall '-P 2ac 2ab'
_symmetry_space_group_name_H-M 'P b c a'
_atom_sites_solution_hydrogens geom
_atom_sites_solution_primary direct
_atom_sites_solution_secondary difmap
_audit_creation_method SHELXL-97
_cell_angle_alpha 90.00
_cell_angle_beta 90.00
_cell_angle_gamma 90.00
_cell_formula_units_Z 8
_cell_length_a 9.291(6)
_cell_length_b 10.469(7)
_cell_length_c 13.489(8)
_cell_measurement_temperature 295(2)
_cell_volume 1312.0(14)
_computing_cell_refinement 'Bruker Saint Plus'
_computing_data_collection 'Bruker Smart'
_computing_data_reduction 'Bruker Saint Plus'
_computing_molecular_graphics 'Bruker Shelxtl-NT'
_computing_publication_material 'Bruker Shelxtl-NT'
_computing_structure_refinement 'SHELXL-97 (Sheldrick, 1997)'
_computing_structure_solution 'SHELXS-97 (Sheldrick, 1990)'
_diffrn_ambient_temperature 295(2)
_diffrn_measured_fraction_theta_full 0.998
_diffrn_measured_fraction_theta_max 0.998
_diffrn_measurement_device_type 'Bruker Smart CCD 1k'
_diffrn_measurement_method 'Bruker Smart'
_diffrn_radiation_monochromator graphite
_diffrn_radiation_source 'fine-focus sealed tube'
_diffrn_radiation_type MoK\a
_diffrn_radiation_wavelength 0.71073
_diffrn_reflns_av_R_equivalents 0.1947
_diffrn_reflns_av_sigmaI/netI 0.0966
_diffrn_reflns_limit_h_max 10
_diffrn_reflns_limit_h_min -10
_diffrn_reflns_limit_k_max 11
_diffrn_reflns_limit_k_min -10
_diffrn_reflns_limit_l_max 15
_diffrn_reflns_limit_l_min -15
_diffrn_reflns_number 5405
_diffrn_reflns_theta_full 23.49
_diffrn_reflns_theta_max 23.49
_diffrn_reflns_theta_min 3.02
_exptl_absorpt_coefficient_mu 0.130
_exptl_absorpt_correction_type empirical
_exptl_absorpt_process_details 'Bruker Sadabs'
_exptl_crystal_colour Colourless
_exptl_crystal_density_diffrn 1.490
_exptl_crystal_description Flake
_exptl_crystal_F_000 624
_exptl_crystal_size_max 0.26
_exptl_crystal_size_mid 0.26
_exptl_crystal_size_min 0.10
_refine_diff_density_max 0.233
_refine_diff_density_min -0.230
_refine_diff_density_rms 0.063
_refine_ls_extinction_method none
_refine_ls_goodness_of_fit_ref 1.022
_refine_ls_hydrogen_treatment mixed
_refine_ls_matrix_type full
_refine_ls_number_parameters 127
_refine_ls_number_reflns 967
_refine_ls_number_restraints 0
_refine_ls_restrained_S_all 1.022
_refine_ls_R_factor_all 0.0996
_refine_ls_R_factor_gt 0.0614
_refine_ls_shift/su_max 0.000
_refine_ls_shift/su_mean 0.000
_refine_ls_structure_factor_coef Fsqd
_refine_ls_weighting_details 'calc w=1/[\s^2^(Fo^2^)+(0.0636P)^2^+0.0000P] where P=(Fo^2^+2Fc^2^)/3'
_refine_ls_weighting_scheme calc
_refine_ls_wR_factor_gt 0.1286
_refine_ls_wR_factor_ref 0.1421
_reflns_number_gt 652
_reflns_number_total 967
_reflns_threshold_expression >2sigma(I)
_cod_data_source_file ja021012i_s1_1.cif
_cod_data_source_block mida2m
_cod_database_code 4113580

loop_
_symmetry_equiv_pos_as_xyz
'x, y, z'
'-x+1/2, -y, z+1/2'
'-x, y+1/2, -z+1/2'
'x+1/2, -y+1/2, -z'
'-x, -y, -z'
'x-1/2, y, -z-1/2'
'x, -y-1/2, z-1/2'
'-x-1/2, y-1/2, z'

loop_
_atom_site_label
_atom_site_type_symbol
_atom_site_fract_x
_atom_site_fract_y
_atom_site_fract_z
_atom_site_U_iso_or_equiv
_atom_site_adp_type
_atom_site_occupancy
_atom_site_symmetry_multiplicity
_atom_site_calc_flag
O2 O 0.1717(3) 0.3612(2) 0.14838(17) 0.0379(8) Uani 1 1 d
O3 O 0.3561(3) 0.4900(3) 0.42267(17) 0.0462(9) Uani 1 1 d
O1 O 0.4085(3) 0.3643(3) 0.17808(16) 0.0411(8) Uani 1 1 d
N1 N 0.3921(3) 0.2478(3) 0.35088(18) 0.0274(8) Uani 1 1 d
O4 O 0.3147(3) 0.4214(3) 0.57603(17) 0.0475(9) Uani 1 1 d
C3 C 0.2846(4) 0.3369(3) 0.1988(2) 0.0294(9) Uani 1 1 d
C4 C 0.3743(5) 0.2689(4) 0.4599(2) 0.0332(10) Uani 1 1 d
C5 C 0.3470(4) 0.4054(4) 0.4832(2) 0.0339(10) Uani 1 1 d
C1 C 0.4541(5) 0.1210(4) 0.3302(3) 0.0378(11) Uani 1 1 d
C2 C 0.2549(4) 0.2664(4) 0.2952(2) 0.0333(10) Uani 1 1 d
H1B H 0.556(5) 0.114(4) 0.360(3) 0.050(12) Uiso 1 1 d
H1C H 0.460(4) 0.113(3) 0.256(3) 0.033(9) Uiso 1 1 d
H2B H 0.213(4) 0.177(4) 0.280(2) 0.040(10) Uiso 1 1 d
H6 H 0.464(4) 0.311(4) 0.330(2) 0.040(11) Uiso 1 1 d
H2A H 0.190(4) 0.314(3) 0.328(2) 0.026(10) Uiso 1 1 d
H4B H 0.465(4) 0.243(3) 0.493(2) 0.025(9) Uiso 1 1 d
H4A H 0.299(4) 0.217(4) 0.483(2) 0.036(11) Uiso 1 1 d
H1A H 0.400(4) 0.060(4) 0.353(2) 0.034(11) Uiso 1 1 d
H22 H 0.303(6) 0.521(5) 0.594(3) 0.085(16) Uiso 1 1 d

loop_
_atom_site_aniso_label
_atom_site_aniso_U_11
_atom_site_aniso_U_22
_atom_site_aniso_U_33
_atom_site_aniso_U_23
_atom_site_aniso_U_13
_atom_site_aniso_U_12
O2 0.0369(17) 0.0425(16) 0.0342(13) 0.0115(12) -0.0078(12) -0.0012(13)
O3 0.060(2) 0.0436(17) 0.0346(14) 0.0006(14) 0.0018(13) 0.0047(15)
O1 0.0367(18) 0.0537(18) 0.0330(14) 0.0100(12) 0.0023(12) -0.0098(14)
N1 0.0263(17) 0.0341(19) 0.0220(14) 0.0018(13) 0.0016(13) -0.0015(15)
O4 0.066(2) 0.0455(18) 0.0304(14) -0.0071(13) 0.0133(13) -0.0039(16)
C3 0.036(2) 0.029(2) 0.0232(17) -0.0016(15) 0.0008(19) -0.0020(19)
C4 0.039(3) 0.039(2) 0.0219(18) 0.0027(16) -0.0034(18) 0.004(2)
C5 0.031(2) 0.045(2) 0.0266(19) 0.0030(19) 0.0001(17) -0.0029(19)
C1 0.041(3) 0.031(3) 0.041(2) -0.0048(19) 0.001(2) 0.002(2)
C2 0.029(2) 0.044(2) 0.0273(18) -0.0027(18) -0.0044(18) 0.002(2)

loop_
_atom_type_symbol
_atom_type_description
_atom_type_scat_dispersion_real
_atom_type_scat_dispersion_imag
_atom_type_scat_source
C C 0.0033 0.0016 'International Tables Vol C Tables 4.2.6.8 and 6.1.1.4'
H H 0.0000 0.0000 'International Tables Vol C Tables 4.2.6.8 and 6.1.1.4'
N N 0.0061 0.0033 'International Tables Vol C Tables 4.2.6.8 and 6.1.1.4'
O O 0.0106 0.0060 'International Tables Vol C Tables 4.2.6.8 and 6.1.1.4'

loop_
_geom_angle_atom_site_label_1
_geom_angle_atom_site_label_2
_geom_angle_atom_site_label_3
_geom_angle
C1 N1 C2 110.9(3)
C1 N1 C4 111.2(3)
C2 N1 C4 112.4(3)
O1 C3 O2 127.4(3)
O1 C3 C2 118.8(3)
O2 C3 C2 113.8(3)
C5 C4 N1 111.7(3)
O3 C5 O4 125.0(4)
O3 C5 C4 123.4(3)
O4 C5 C4 111.6(3)
N1 C2 C3 109.8(3)

loop_
_geom_bond_atom_site_label_1
_geom_bond_atom_site_label_2
_geom_bond_distance
O2 C3 1.275(4)
O3 C5 1.208(4)
O1 C3 1.219(4)
N1 C1 1.474(5)
N1 C2 1.492(5)
N1 C4 1.496(4)
O4 C5 1.299(4)
C3 C2 1.521(5)
C4 C5 1.485(6)

loop_
_geom_hbond_atom_site_label_D
_geom_hbond_atom_site_label_H
_geom_hbond_atom_site_label_A
_geom_hbond_distance_DH
_geom_hbond_distance_HA
_geom_hbond_distance_DA
_geom_hbond_angle_DHA
_geom_hbond_site_symmetry_A
N1 H6 O2 0.98(4) 2.03(4) 2.857(4) 141(3) 6_656
O4 H22 O2 1.08(6) 1.45(6) 2.480(4) 157(4) 2_565
